data_4305785
loop_
_publ_author_name
'Naz Shan'
'Samuel M. Hawxwell'
'Harry Adams'
'Lee Brammer'
'Jim A. Thomas'

_publ_section_title
;
Self-Assembly of Electroactive Thiacrown Ruthenium(II) Complexes into
Hydrogen-Bonded Chain and Tape Networks
;
_journal_name_full 'Inorganic Chemistry'
_journal_page_first 11551
_journal_page_last 11560
_journal_paper_doi 10.1021/ic8007359
_journal_volume 47
_journal_year 2008
_chemical_formula_sum 'C26 H32 F12 N4 O2 P2 Ru S4'
_chemical_formula_weight 951.81
_chemical_name_systematic
; 
 ? 
;
_space_group_IT_number 43
_symmetry_cell_setting orthorhombic
_symmetry_space_group_name_Hall 'F 2 -2d'
_symmetry_space_group_name_H-M 'F d d 2'
_atom_sites_solution_hydrogens geom
_atom_sites_solution_primary direct
_atom_sites_solution_secondary difmap
_audit_creation_method SHELXL-97
_cell_angle_alpha 90.00
_cell_angle_beta 90.00
_cell_angle_gamma 90.00
_cell_formula_units_Z 16
_cell_length_a 21.842(4)
_cell_length_b 34.924(6)
_cell_length_c 21.160(4)
_cell_measurement_reflns_used 2180
_cell_measurement_temperature 150(2)
_cell_measurement_theta_max 19.799
_cell_measurement_theta_min 2.197
_cell_volume 16141(5)
_computing_cell_refinement 'Bruker SMART'
_computing_data_collection 'Bruker SMART'
_computing_data_reduction 'Bruker SHELXTL'
_computing_molecular_graphics 'Bruker SHELXTL'
_computing_publication_material 'Bruker SHELXTL'
_computing_structure_refinement 'SHELXL-97 (Sheldrick, 1997)'
_computing_structure_solution 'SHELXS-97 (Sheldrick, 1990)'
_diffrn_ambient_temperature 150(2)
_diffrn_measured_fraction_theta_full 0.989
_diffrn_measured_fraction_theta_max 0.989
_diffrn_measurement_device_type 'CCD area detector'
_diffrn_measurement_method 'phi and omega scans'
_diffrn_radiation_monochromator graphite
_diffrn_radiation_source 'fine-focus sealed tube'
_diffrn_radiation_type MoK\a
_diffrn_radiation_wavelength 0.71073
_diffrn_reflns_av_R_equivalents 0.0941
_diffrn_reflns_av_sigmaI/netI 0.1279
_diffrn_reflns_limit_h_max 17
_diffrn_reflns_limit_h_min -24
_diffrn_reflns_limit_k_max 38
_diffrn_reflns_limit_k_min -34
_diffrn_reflns_limit_l_max 23
_diffrn_reflns_limit_l_min -22
_diffrn_reflns_number 16961
_diffrn_reflns_theta_full 23.36
_diffrn_reflns_theta_max 23.36
_diffrn_reflns_theta_min 1.46
_exptl_absorpt_coefficient_mu 0.760
_exptl_absorpt_correction_T_max 0.9143
_exptl_absorpt_correction_T_min 0.7821
_exptl_absorpt_correction_type multi-scan
_exptl_absorpt_process_details SADABS
_exptl_crystal_colour yellow
_exptl_crystal_density_diffrn 1.567
_exptl_crystal_density_method 'not measured'
_exptl_crystal_description prism
_exptl_crystal_F_000 7648
_exptl_crystal_size_max 0.34
_exptl_crystal_size_mid 0.12
_exptl_crystal_size_min 0.12
_refine_diff_density_max 0.766
_refine_diff_density_min -0.562
_refine_diff_density_rms 0.087
_refine_ls_abs_structure_details 'Flack H D (1983), Acta Cryst. A39, 876-881'
_refine_ls_abs_structure_Flack 0.00(6)
_refine_ls_extinction_method none
_refine_ls_goodness_of_fit_ref 0.851
_refine_ls_hydrogen_treatment constr
_refine_ls_matrix_type full
_refine_ls_number_parameters 461
_refine_ls_number_reflns 5717
_refine_ls_number_restraints 185
_refine_ls_restrained_S_all 0.842
_refine_ls_R_factor_all 0.1008
_refine_ls_R_factor_gt 0.0608
_refine_ls_shift/su_max 0.001
_refine_ls_shift/su_mean 0.000
_refine_ls_structure_factor_coef Fsqd
_refine_ls_weighting_details 'calc w=1/[\s^2^(Fo^2^)+(0.0814P)^2^+0.0000P] where P=(Fo^2^+2Fc^2^)/3'
_refine_ls_weighting_scheme calc
_refine_ls_wR_factor_gt 0.1367
_refine_ls_wR_factor_ref 0.1528
_reflns_number_gt 3324
_reflns_number_total 5717
_reflns_threshold_expression >2sigma(I)
_cod_data_source_file ic8007359_si_001_6.cif
_cod_data_source_block iaj189f
_cod_depositor_comments
;
The following automatic conversions were performed:
'_symmetry_cell_setting' value 'Orthorhombic' changed to 'orthorhombic'
according to '/home/saulius/struct/CIF-dictionaries/cif_core.dic'
dictionary named 'cif_core.dic' version 2.4.1 from 2010-06-29.

Automatic conversion script
Id: cif_fix_enum 1527 2010-12-29 10:47:43Z saulius 
;
_cod_database_code 4305785

loop_
_symmetry_equiv_pos_as_xyz
'x, y, z'
'-x+1/4, y+1/4, z+1/4'
'x+1/4, -y+1/4, z+1/4'
'-x+1/2, -y, z+1/2'
'x, y+1/2, z+1/2'
'-x+1/4, y+3/4, z+3/4'
'x+1/4, -y+3/4, z+3/4'
'-x+1/2, -y+1/2, z+1'
'x+1/2, y, z+1/2'
'-x+3/4, y+1/4, z+3/4'
'x+3/4, -y+1/4, z+3/4'
'-x+1, -y, z+1'
'x+1/2, y+1/2, z'
'-x+3/4, y+3/4, z+1/4'
'x+3/4, -y+3/4, z+1/4'
'-x+1, -y+1/2, z+1/2'

loop_
_atom_site_label
_atom_site_type_symbol
_atom_site_fract_x
_atom_site_fract_y
_atom_site_fract_z
_atom_site_U_iso_or_equiv
_atom_site_adp_type
_atom_site_occupancy
_atom_site_symmetry_multiplicity
_atom_site_calc_flag
_atom_site_refinement_flags
_atom_site_disorder_assembly
_atom_site_disorder_group
Ru1 Ru 1.08014(3) 0.25117(2) 0.00591(6) 0.0385(2) Uani 1 1 d . . .
S1 S 1.15404(14) 0.23647(10) 0.07884(17) 0.0458(9) Uani 1 1 d . . .
S2 S 1.04674(13) 0.18797(8) 0.0125(3) 0.0776(12) Uani 1 1 d . . .
S3 S 1.15476(14) 0.23741(11) -0.06710(16) 0.0452(9) Uani 1 1 d . . .
S4 S 1.10738(15) 0.31494(10) -0.0038(4) 0.106(2) Uani 1 1 d U . .
N1 N 1.0135(5) 0.2653(3) 0.0707(5) 0.044(3) Uani 1 1 d . . .
N2 N 1.0134(4) 0.2627(3) -0.0598(5) 0.048(3) Uani 1 1 d . . .
N3 N 0.6980(5) 0.3156(3) -0.1701(6) 0.071(4) Uani 1 1 d . . .
H3A H 0.6626 0.3209 -0.1879 0.086 Uiso 1 1 calc R . .
H3B H 0.7008 0.3143 -0.1287 0.086 Uiso 1 1 calc R . .
N4 N 0.7217(9) 0.3498(7) 0.2045(10) 0.051(5) Uiso 0.56(3) 1 d PDU A 1
H4A H 0.7336 0.3601 0.1675 0.061 Uiso 0.56(3) 1 d PR A 1
H4B H 0.6876 0.3583 0.2237 0.061 Uiso 0.56(3) 1 d PR A 1
N4' N 0.7093(10) 0.3329(10) 0.1932(11) 0.047(5) Uiso 0.44(3) 1 d PDU A 2
H4'A H 0.7151 0.3342 0.1512 0.056 Uiso 0.44(3) 1 d PR A 2
H4'B H 0.6735 0.3406 0.2101 0.056 Uiso 0.44(3) 1 d PR A 2
O1 O 0.7455(4) 0.3112(3) -0.2634(6) 0.070(3) Uani 1 1 d . . .
O2 O 0.7471(5) 0.3065(5) 0.2835(7) 0.113(5) Uani 1 1 d . A .
C1 C 1.1210(6) 0.1984(3) 0.1256(7) 0.052(4) Uani 1 1 d U . .
H1A H 1.1510 0.1891 0.1571 0.062 Uiso 1 1 calc R . .
H1B H 1.0843 0.2078 0.1483 0.062 Uiso 1 1 calc R . .
C2 C 1.1038(7) 0.1666(3) 0.0807(8) 0.084(5) Uani 1 1 d U . .
H2A H 1.0829 0.1458 0.1040 0.101 Uiso 1 1 calc R . .
H2B H 1.1411 0.1560 0.0608 0.101 Uiso 1 1 calc R . .
C3 C 1.0564(8) 0.1597(4) -0.0522(8) 0.089(5) Uani 1 1 d U . .
H3C H 1.0556 0.1326 -0.0387 0.107 Uiso 1 1 calc R . .
H3D H 1.0213 0.1637 -0.0811 0.107 Uiso 1 1 calc R . .
C4 C 1.1115(8) 0.1665(5) -0.0861(9) 0.093(5) Uani 1 1 d U . .
H4C H 1.1157 0.1456 -0.1175 0.112 Uiso 1 1 calc R . .
H4D H 1.1457 0.1635 -0.0557 0.112 Uiso 1 1 calc R . .
C5 C 1.1220(7) 0.2032(4) -0.1205(7) 0.064(4) Uani 1 1 d U . .
H5A H 1.0828 0.2130 -0.1372 0.077 Uiso 1 1 calc R . .
H5B H 1.1501 0.1988 -0.1565 0.077 Uiso 1 1 calc R . .
C6 C 1.1602(6) 0.2799(4) -0.1124(7) 0.068(4) Uani 1 1 d U . .
H6A H 1.1933 0.2773 -0.1441 0.082 Uiso 1 1 calc R . .
H6B H 1.1212 0.2846 -0.1349 0.082 Uiso 1 1 calc R . .
C7 C 1.1743(7) 0.3133(4) -0.0675(8) 0.095(5) Uani 1 1 d U . .
H7A H 1.1759 0.3377 -0.0913 0.114 Uiso 1 1 calc R . .
H7B H 1.2143 0.3094 -0.0464 0.114 Uiso 1 1 calc R . .
C8 C 1.1347(7) 0.3329(5) 0.0578(8) 0.097(6) Uani 1 1 d U . .
H8A H 1.1525 0.3580 0.0461 0.116 Uiso 1 1 calc R . .
H8B H 1.1001 0.3381 0.0867 0.116 Uiso 1 1 calc R . .
C9 C 1.1815(6) 0.3121(4) 0.0944(7) 0.059(4) Uani 1 1 d U . .
H9A H 1.1995 0.3301 0.1254 0.071 Uiso 1 1 calc R . .
H9B H 1.2146 0.3045 0.0651 0.071 Uiso 1 1 calc R . .
C10 C 1.1608(6) 0.2765(3) 0.1301(7) 0.057(4) Uani 1 1 d U . .
H10A H 1.1207 0.2815 0.1503 0.069 Uiso 1 1 calc R . .
H10B H 1.1907 0.2705 0.1638 0.069 Uiso 1 1 calc R . .
C11 C 0.9718(6) 0.2741(4) 0.0979(7) 0.049(4) Uani 1 1 d U . .
C12 C 0.9162(5) 0.2848(4) 0.1301(6) 0.046(3) Uani 1 1 d U . .
C13 C 0.8902(5) 0.2606(4) 0.1739(6) 0.049(3) Uani 1 1 d U . .
H13 H 0.9075 0.2361 0.1821 0.058 Uiso 1 1 calc R . .
C14 C 0.8385(5) 0.2727(4) 0.2057(7) 0.059(3) Uani 1 1 d U . .
H14 H 0.8212 0.2563 0.2367 0.071 Uiso 1 1 calc R . .
C15 C 0.8108(6) 0.3078(4) 0.1943(6) 0.057(3) Uani 1 1 d U A .
C16 C 0.8370(5) 0.3302(4) 0.1467(6) 0.066(4) Uani 1 1 d U . .
H16 H 0.8181 0.3537 0.1355 0.079 Uiso 1 1 calc R . .
C17 C 0.8898(6) 0.3191(4) 0.1155(7) 0.060(4) Uani 1 1 d U . .
H17 H 0.9075 0.3352 0.0843 0.072 Uiso 1 1 calc R . .
C19 C 0.9691(7) 0.2707(4) -0.0860(7) 0.060(4) Uani 1 1 d U . .
C20 C 0.9144(6) 0.2807(4) -0.1190(7) 0.050(3) Uani 1 1 d U . .
C21 C 0.8734(6) 0.3047(4) -0.0855(7) 0.082(5) Uani 1 1 d U . .
H21 H 0.8839 0.3152 -0.0455 0.098 Uiso 1 1 calc R . .
C22 C 0.8167(6) 0.3123(5) -0.1137(7) 0.084(5) Uani 1 1 d U . .
H22 H 0.7865 0.3266 -0.0915 0.100 Uiso 1 1 calc R . .
C23 C 0.8053(5) 0.2992(3) -0.1729(6) 0.045(3) Uani 1 1 d U . .
C24 C 0.8470(6) 0.2770(4) -0.2011(7) 0.058(3) Uani 1 1 d U . .
H24 H 0.8382 0.2674 -0.2421 0.070 Uiso 1 1 calc R . .
C25 C 0.9011(5) 0.2674(3) -0.1743(6) 0.043(3) Uani 1 1 d U . .
H25 H 0.9290 0.2512 -0.1959 0.051 Uiso 1 1 calc R . .
C26 C 0.7465(6) 0.3097(4) -0.2053(8) 0.049(4) Uani 1 1 d U . .
C27 C 0.7553(7) 0.3191(5) 0.2326(7) 0.062(4) Uani 1 1 d DU . .
P1 P 0.22644(12) 0.08533(8) 0.0002(2) 0.0465(9) Uani 1 1 d . . .
F1 F 0.2224(3) 0.04223(19) -0.0240(3) 0.064(2) Uani 1 1 d . . .
F2 F 0.2977(3) 0.08120(17) 0.0114(5) 0.0613(19) Uani 1 1 d . . .
F3 F 0.2376(3) 0.0992(2) -0.0698(3) 0.061(2) Uani 1 1 d . . .
F4 F 0.2303(3) 0.12845(18) 0.0234(4) 0.079(3) Uani 1 1 d . . .
F5 F 0.1532(3) 0.08994(17) -0.0088(4) 0.065(2) Uani 1 1 d . . .
F6 F 0.2135(4) 0.0711(2) 0.0721(4) 0.085(3) Uani 1 1 d . . .
P2 P 0.71570(15) 0.09361(9) 0.0104(3) 0.0639(11) Uani 1 1 d . . .
F7 F 0.7801(4) 0.0843(3) -0.0132(5) 0.124(4) Uani 1 1 d . . .
F8 F 0.7062(5) 0.0495(2) 0.0249(5) 0.110(3) Uani 1 1 d . . .
F9 F 0.7436(4) 0.0985(2) 0.0807(4) 0.088(3) Uani 1 1 d . . .
F10 F 0.6506(4) 0.1011(3) 0.0408(5) 0.128(4) Uani 1 1 d . . .
F11 F 0.7228(5) 0.1374(2) 0.0028(6) 0.138(4) Uani 1 1 d . . .
F12 F 0.6859(5) 0.0890(3) -0.0558(4) 0.103(3) Uani 1 1 d . . .

loop_
_atom_site_aniso_label
_atom_site_aniso_U_11
_atom_site_aniso_U_22
_atom_site_aniso_U_33
_atom_site_aniso_U_23
_atom_site_aniso_U_13
_atom_site_aniso_U_12
Ru1 0.0246(4) 0.0421(4) 0.0488(5) 0.0085(5) -0.0009(7) 0.0020(4)
S1 0.032(2) 0.053(2) 0.052(2) 0.0007(18) -0.0020(15) 0.0043(16)
S2 0.0351(17) 0.0513(19) 0.146(4) -0.014(3) -0.003(2) -0.0067(14)
S3 0.0302(19) 0.064(2) 0.041(2) 0.0092(18) -0.0005(15) 0.0051(16)
S4 0.041(2) 0.054(2) 0.222(7) 0.026(3) 0.003(3) -0.0007(16)
N1 0.042(7) 0.036(6) 0.053(8) 0.007(6) -0.016(6) 0.008(6)
N2 0.024(6) 0.073(8) 0.049(7) 0.027(6) 0.006(5) 0.010(6)
N3 0.042(7) 0.072(8) 0.100(11) -0.020(7) -0.023(7) 0.018(6)
O1 0.062(6) 0.091(8) 0.057(8) -0.001(6) -0.017(5) 0.003(5)
O2 0.047(6) 0.177(13) 0.115(13) 0.054(9) 0.033(7) 0.014(7)
C1 0.049(8) 0.036(7) 0.070(10) 0.010(6) -0.008(7) -0.004(6)
C2 0.092(11) 0.031(8) 0.129(14) -0.009(7) -0.018(10) -0.005(8)
C3 0.121(12) 0.063(9) 0.083(13) 0.004(8) -0.015(9) 0.000(9)
C4 0.078(10) 0.088(10) 0.114(14) 0.016(9) -0.032(9) 0.002(10)
C5 0.056(9) 0.071(9) 0.066(11) -0.024(7) 0.010(7) -0.001(8)
C6 0.066(10) 0.079(10) 0.059(10) 0.028(7) 0.003(8) -0.011(8)
C7 0.095(11) 0.084(10) 0.105(13) 0.040(8) -0.051(11) -0.048(10)
C8 0.069(10) 0.135(13) 0.086(13) 0.075(10) 0.024(8) 0.020(10)
C9 0.040(7) 0.068(8) 0.068(10) 0.021(7) 0.006(6) -0.004(6)
C10 0.051(8) 0.060(8) 0.060(10) 0.015(7) -0.007(7) 0.006(7)
C11 0.031(7) 0.065(9) 0.053(10) 0.012(7) -0.010(5) 0.009(6)
C12 0.030(6) 0.066(8) 0.043(8) 0.012(6) 0.000(5) 0.007(5)
C13 0.038(6) 0.059(7) 0.049(8) 0.010(6) -0.007(5) -0.006(5)
C14 0.036(7) 0.072(8) 0.068(9) 0.019(7) 0.001(5) -0.018(6)
C15 0.035(7) 0.098(9) 0.038(8) 0.007(6) -0.009(5) 0.003(6)
C16 0.037(7) 0.100(9) 0.061(9) 0.036(7) 0.011(6) 0.024(6)
C17 0.036(7) 0.070(8) 0.073(10) 0.025(7) 0.005(6) 0.010(6)
C19 0.044(7) 0.079(10) 0.056(10) 0.015(8) 0.008(6) 0.007(7)
C20 0.040(6) 0.053(8) 0.056(8) 0.000(6) -0.007(5) 0.006(6)
C21 0.063(9) 0.124(13) 0.059(10) -0.037(8) -0.025(7) 0.039(9)
C22 0.044(7) 0.139(12) 0.068(9) -0.044(9) -0.017(6) 0.034(8)
C23 0.047(6) 0.051(7) 0.037(7) -0.014(6) -0.009(5) 0.010(5)
C24 0.064(7) 0.058(8) 0.052(8) -0.015(6) -0.008(6) 0.010(6)
C25 0.037(6) 0.039(6) 0.052(7) -0.007(6) 0.012(5) 0.007(5)
C26 0.039(7) 0.063(9) 0.046(9) 0.012(8) -0.006(7) -0.002(6)
C27 0.060(9) 0.099(12) 0.026(9) 0.012(8) 0.000(6) 0.009(7)
P1 0.0350(16) 0.0437(17) 0.061(3) -0.001(2) 0.002(2) -0.0021(12)
F1 0.058(4) 0.055(4) 0.078(6) -0.002(4) 0.005(4) -0.006(4)
F2 0.046(4) 0.061(4) 0.077(5) -0.008(5) -0.003(5) 0.004(3)
F3 0.043(4) 0.077(5) 0.062(5) 0.028(4) 0.008(4) 0.000(4)
F4 0.032(4) 0.054(4) 0.151(10) -0.030(5) -0.001(4) -0.009(3)
F5 0.035(3) 0.059(4) 0.101(7) -0.008(4) 0.006(4) -0.011(3)
F6 0.093(6) 0.102(6) 0.060(6) 0.011(5) 0.005(5) -0.017(5)
P2 0.051(2) 0.050(2) 0.091(3) -0.010(3) -0.005(3) 0.0053(15)
F7 0.074(6) 0.174(9) 0.123(12) -0.034(7) 0.044(6) 0.012(6)
F8 0.163(8) 0.056(5) 0.112(9) -0.010(5) 0.000(7) -0.007(5)
F9 0.081(6) 0.094(6) 0.087(7) -0.031(5) -0.032(6) 0.021(5)
F10 0.048(5) 0.176(10) 0.160(10) -0.085(8) -0.010(5) -0.006(6)
F11 0.237(12) 0.061(5) 0.116(8) 0.034(7) -0.058(11) -0.004(6)
F12 0.129(8) 0.101(7) 0.077(7) -0.008(5) -0.030(6) -0.021(6)

loop_
_atom_type_symbol
_atom_type_description
_atom_type_scat_dispersion_real
_atom_type_scat_dispersion_imag
_atom_type_scat_source
C C 0.0033 0.0016 'International Tables Vol C Tables 4.2.6.8 and 6.1.1.4'
H H 0.0000 0.0000 'International Tables Vol C Tables 4.2.6.8 and 6.1.1.4'
N N 0.0061 0.0033 'International Tables Vol C Tables 4.2.6.8 and 6.1.1.4'
O O 0.0106 0.0060 'International Tables Vol C Tables 4.2.6.8 and 6.1.1.4'
F F 0.0171 0.0103 'International Tables Vol C Tables 4.2.6.8 and 6.1.1.4'
P P 0.1023 0.0942 'International Tables Vol C Tables 4.2.6.8 and 6.1.1.4'
S S 0.1246 0.1234 'International Tables Vol C Tables 4.2.6.8 and 6.1.1.4'
Ru Ru -1.2594 0.8363 'International Tables Vol C Tables 4.2.6.8 and 6.1.1.4'

loop_
_geom_angle_atom_site_label_1
_geom_angle_atom_site_label_2
_geom_angle_atom_site_label_3
_geom_angle
_geom_angle_site_symmetry_1
_geom_angle_site_symmetry_3
_geom_angle_publ_flag
N2 Ru1 N1 84.4(3) . . ?
N2 Ru1 S1 178.4(4) . . ?
N1 Ru1 S1 95.9(3) . . ?
N2 Ru1 S3 95.1(3) . . ?
N1 Ru1 S3 178.2(3) . . ?
S1 Ru1 S3 84.62(9) . . ?
N2 Ru1 S4 86.2(4) . . ?
N1 Ru1 S4 90.6(3) . . ?
S1 Ru1 S4 95.41(17) . . ?
S3 Ru1 S4 87.66(17) . . ?
N2 Ru1 S2 90.3(3) . . ?
N1 Ru1 S2 88.0(3) . . ?
S1 Ru1 S2 88.15(14) . . ?
S3 Ru1 S2 93.70(15) . . ?
S4 Ru1 S2 176.30(15) . . ?
C10 S1 C1 106.1(6) . . ?
C10 S1 Ru1 107.1(4) . . ?
C1 S1 Ru1 104.6(4) . . ?
C3 S2 C2 106.3(7) . . ?
C3 S2 Ru1 117.5(6) . . ?
C2 S2 Ru1 101.4(4) . . ?
C6 S3 C5 104.2(8) . . ?
C6 S3 Ru1 103.7(5) . . ?
C5 S3 Ru1 106.3(5) . . ?
C8 S4 C7 107.2(7) . . ?
C8 S4 Ru1 114.2(6) . . ?
C7 S4 Ru1 102.8(5) . . ?
C11 N1 Ru1 169.2(10) . . ?
C19 N2 Ru1 166.2(11) . . ?
C2 C1 S1 107.1(10) . . ?
C1 C2 S2 109.2(8) . . ?
C4 C3 S2 114.4(13) . . ?
C3 C4 C5 121.3(15) . . ?
C4 C5 S3 109.1(12) . . ?
C7 C6 S3 108.4(10) . . ?
C6 C7 S4 107.1(9) . . ?
C9 C8 S4 120.3(13) . . ?
C8 C9 C10 117.2(11) . . ?
C9 C10 S1 111.4(10) . . ?
N1 C11 C12 176.8(15) . . ?
C17 C12 C13 121.2(12) . . ?
C17 C12 C11 118.5(12) . . ?
C13 C12 C11 120.3(12) . . ?
C12 C13 C14 118.5(12) . . ?
C13 C14 C15 122.8(12) . . ?
C14 C15 C16 116.1(12) . . ?
C14 C15 C27 119.1(13) . . ?
C16 C15 C27 124.8(13) . . ?
C17 C16 C15 122.0(13) . . ?
C12 C17 C16 119.3(13) . . ?
N2 C19 C20 179.5(17) . . ?
C25 C20 C21 121.5(12) . . ?
C25 C20 C19 123.0(13) . . ?
C21 C20 C19 115.4(12) . . ?
C22 C21 C20 117.3(13) . . ?
C23 C22 C21 119.5(13) . . ?
C24 C23 C22 118.9(12) . . ?
C24 C23 C26 121.3(12) . . ?
C22 C23 C26 119.8(12) . . ?
C23 C24 C25 123.4(13) . . ?
C20 C25 C24 119.2(12) . . ?
O1 C26 N3 123.1(14) . . ?
O1 C26 C23 118.8(14) . . ?
N3 C26 C23 118.1(14) . . ?
O2 C27 N4' 124.7(19) . . ?
O2 C27 N4 125.8(18) . . ?
O2 C27 C15 121.1(17) . . ?
N4' C27 C15 110.3(16) . . ?
N4 C27 C15 112.5(15) . . ?
F3 P1 F2 91.0(5) . . ?
F3 P1 F4 89.5(5) . . ?
F2 P1 F4 89.3(3) . . ?
F3 P1 F1 89.7(4) . . ?
F2 P1 F1 90.9(4) . . ?
F4 P1 F1 179.2(5) . . ?
F3 P1 F5 90.7(4) . . ?
F2 P1 F5 178.1(6) . . ?
F4 P1 F5 89.7(3) . . ?
F1 P1 F5 90.1(3) . . ?
F3 P1 F6 178.9(4) . . ?
F2 P1 F6 90.2(5) . . ?
F4 P1 F6 90.6(5) . . ?
F1 P1 F6 90.1(4) . . ?
F5 P1 F6 88.2(5) . . ?
F7 P2 F11 94.8(6) . . ?
F7 P2 F12 94.0(6) . . ?
F11 P2 F12 92.9(6) . . ?
F7 P2 F10 174.5(7) . . ?
F11 P2 F10 88.3(7) . . ?
F12 P2 F10 90.4(6) . . ?
F7 P2 F8 88.7(6) . . ?
F11 P2 F8 174.5(8) . . ?
F12 P2 F8 91.0(5) . . ?
F10 P2 F8 87.9(6) . . ?
F7 P2 F9 88.6(6) . . ?
F11 P2 F9 87.3(6) . . ?
F12 P2 F9 177.3(6) . . ?
F10 P2 F9 87.0(5) . . ?
F8 P2 F9 88.5(5) . . ?

loop_
_geom_bond_atom_site_label_1
_geom_bond_atom_site_label_2
_geom_bond_distance
_geom_bond_site_symmetry_2
_geom_bond_publ_flag
Ru1 N2 2.054(10) . ?
Ru1 N1 2.060(12) . ?
Ru1 S1 2.291(4) . ?
Ru1 S3 2.296(3) . ?
Ru1 S4 2.314(3) . ?
Ru1 S2 2.329(3) . ?
S1 C10 1.774(14) . ?
S1 C1 1.807(12) . ?
S2 C3 1.702(16) . ?
S2 C2 2.045(16) . ?
S3 C6 1.770(13) . ?
S3 C5 1.794(13) . ?
S4 C8 1.565(18) . ?
S4 C7 1.989(19) . ?
N1 C11 1.120(15) . ?
N2 C19 1.151(15) . ?
N3 C26 1.312(17) . ?
N4 C27 1.43(2) . ?
N4' C27 1.39(2) . ?
O1 C26 1.232(16) . ?
O2 C27 1.176(17) . ?
C1 C2 1.510(17) . ?
C3 C4 1.42(2) . ?
C4 C5 1.49(2) . ?
C6 C7 1.537(19) . ?
C8 C9 1.475(17) . ?
C9 C10 1.524(16) . ?
C11 C12 1.442(18) . ?
C12 C17 1.364(16) . ?
C12 C13 1.378(16) . ?
C13 C14 1.381(17) . ?
C14 C15 1.390(18) . ?
C15 C16 1.397(18) . ?
C15 C27 1.51(2) . ?
C16 C17 1.384(17) . ?
C19 C20 1.426(18) . ?
C20 C25 1.293(16) . ?
C20 C21 1.418(17) . ?
C21 C22 1.400(18) . ?
C22 C23 1.356(17) . ?
C23 C24 1.339(15) . ?
C23 C26 1.501(18) . ?
C24 C25 1.352(16) . ?
P1 F3 1.577(8) . ?
P1 F2 1.582(7) . ?
P1 F4 1.586(7) . ?
P1 F1 1.593(7) . ?
P1 F5 1.618(7) . ?
P1 F6 1.626(9) . ?
P2 F7 1.528(8) . ?
P2 F11 1.545(8) . ?
P2 F12 1.553(10) . ?
P2 F10 1.583(9) . ?
P2 F8 1.586(9) . ?
P2 F9 1.616(10) . ?

loop_
_geom_torsion_atom_site_label_1
_geom_torsion_atom_site_label_2
_geom_torsion_atom_site_label_3
_geom_torsion_atom_site_label_4
_geom_torsion
_geom_torsion_site_symmetry_1
_geom_torsion_site_symmetry_2
_geom_torsion_site_symmetry_3
_geom_torsion_site_symmetry_4
_geom_torsion_publ_flag
N2 Ru1 S1 C10 -154(10) . . . . ?
N1 Ru1 S1 C10 -53.4(6) . . . . ?
S3 Ru1 S1 C10 124.9(5) . . . . ?
S4 Ru1 S1 C10 37.8(5) . . . . ?
S2 Ru1 S1 C10 -141.2(5) . . . . ?
N2 Ru1 S1 C1 -42(10) . . . . ?
N1 Ru1 S1 C1 58.9(5) . . . . ?
S3 Ru1 S1 C1 -122.8(5) . . . . ?
S4 Ru1 S1 C1 150.1(5) . . . . ?
S2 Ru1 S1 C1 -28.9(5) . . . . ?
N2 Ru1 S2 C3 67.1(7) . . . . ?
N1 Ru1 S2 C3 151.4(7) . . . . ?
S1 Ru1 S2 C3 -112.6(6) . . . . ?
S3 Ru1 S2 C3 -28.1(7) . . . . ?
S4 Ru1 S2 C3 83(3) . . . . ?
N2 Ru1 S2 C2 -177.6(6) . . . . ?
N1 Ru1 S2 C2 -93.2(6) . . . . ?
S1 Ru1 S2 C2 2.8(5) . . . . ?
S3 Ru1 S2 C2 87.2(5) . . . . ?
S4 Ru1 S2 C2 -161(3) . . . . ?
N2 Ru1 S3 C6 58.6(6) . . . . ?
N1 Ru1 S3 C6 -15(10) . . . . ?
S1 Ru1 S3 C6 -123.0(5) . . . . ?
S4 Ru1 S3 C6 -27.3(5) . . . . ?
S2 Ru1 S3 C6 149.2(5) . . . . ?
N2 Ru1 S3 C5 -50.9(7) . . . . ?
N1 Ru1 S3 C5 -125(9) . . . . ?
S1 Ru1 S3 C5 127.5(6) . . . . ?
S4 Ru1 S3 C5 -136.9(6) . . . . ?
S2 Ru1 S3 C5 39.7(6) . . . . ?
N2 Ru1 S4 C8 149.4(7) . . . . ?
N1 Ru1 S4 C8 65.0(7) . . . . ?
S1 Ru1 S4 C8 -31.0(7) . . . . ?
S3 Ru1 S4 C8 -115.3(6) . . . . ?
S2 Ru1 S4 C8 133(3) . . . . ?
N2 Ru1 S4 C7 -94.9(6) . . . . ?
N1 Ru1 S4 C7 -179.2(6) . . . . ?
S1 Ru1 S4 C7 84.8(5) . . . . ?
S3 Ru1 S4 C7 0.4(5) . . . . ?
S2 Ru1 S4 C7 -111(3) . . . . ?
N2 Ru1 N1 C11 -3(6) . . . . ?
S3 Ru1 N1 C11 71(13) . . . . ?
S4 Ru1 N1 C11 83(6) . . . . ?
S2 Ru1 N1 C11 -94(6) . . . . ?
N1 Ru1 N2 C19 0(5) . . . . ?
S1 Ru1 N2 C19 101(11) . . . . ?
S4 Ru1 N2 C19 -91(5) . . . . ?
S2 Ru1 N2 C19 88(5) . . . . ?
C10 S1 C1 C2 169.6(9) . . . . ?
Ru1 S1 C1 C2 56.6(9) . . . . ?
S1 C1 C2 S2 -55.8(12) . . . . ?
C3 S2 C2 C1 153.5(11) . . . . ?
Ru1 S2 C2 C1 30.1(11) . . . . ?
C2 S2 C3 C4 -75.7(13) . . . . ?
Ru1 S2 C3 C4 36.9(14) . . . . ?
S2 C3 C4 C5 -67(2) . . . . ?
C3 C4 C5 S3 87.3(18) . . . . ?
C6 S3 C5 C4 -176.5(11) . . . . ?
Ru1 S3 C5 C4 -67.3(11) . . . . ?
C5 S3 C6 C7 167.6(10) . . . . ?
Ru1 S3 C6 C7 56.5(11) . . . . ?
S3 C6 C7 S4 -57.6(11) . . . . ?
C8 S4 C7 C6 152.4(10) . . . . ?
Ru1 S4 C7 C6 31.6(10) . . . . ?
C7 S4 C8 C9 -67.5(13) . . . . ?
Ru1 S4 C8 C9 45.7(13) . . . . ?
S4 C8 C9 C10 -70.3(16) . . . . ?
C8 C9 C10 S1 79.1(15) . . . . ?
C1 S1 C10 C9 -173.6(8) . . . . ?
Ru1 S1 C10 C9 -62.3(9) . . . . ?
Ru1 N1 C11 C12 29(32) . . . . ?
N1 C11 C12 C17 -82(27) . . . . ?
N1 C11 C12 C13 97(27) . . . . ?
C17 C12 C13 C14 -4(2) . . . . ?
C11 C12 C13 C14 177.1(12) . . . . ?
C12 C13 C14 C15 1.6(19) . . . . ?
C13 C14 C15 C16 2(2) . . . . ?
C13 C14 C15 C27 -178.3(13) . . . . ?
C14 C15 C16 C17 -4(2) . . . . ?
C27 C15 C16 C17 176.6(13) . . . . ?
C13 C12 C17 C16 2(2) . . . . ?
C11 C12 C17 C16 -178.8(13) . . . . ?
C15 C16 C17 C12 2(2) . . . . ?
C25 C20 C21 C22 2(2) . . . . ?
C19 C20 C21 C22 -174.3(14) . . . . ?
C20 C21 C22 C23 -5(2) . . . . ?
C21 C22 C23 C24 5(2) . . . . ?
C21 C22 C23 C26 -175.5(14) . . . . ?
C22 C23 C24 C25 -2(2) . . . . ?
C26 C23 C24 C25 178.6(12) . . . . ?
C21 C20 C25 C24 1(2) . . . . ?
C19 C20 C25 C24 177.1(12) . . . . ?
C23 C24 C25 C20 -1(2) . . . . ?
C24 C23 C26 O1 -28(2) . . . . ?
C22 C23 C26 O1 152.1(17) . . . . ?
C24 C23 C26 N3 149.6(14) . . . . ?
C22 C23 C26 N3 -30(2) . . . . ?
C14 C15 C27 O2 26(2) . . . . ?
C16 C15 C27 O2 -154.7(19) . . . . ?
C14 C15 C27 N4' -133(2) . . . . ?
C16 C15 C27 N4' 47(2) . . . . ?
C14 C15 C27 N4 -163.1(17) . . . . ?
C16 C15 C27 N4 16(2) . . . . ?
